data_9012733
loop_
_publ_author_name
'Jones, C. Y.'
'Marshall, S. L.'
'Chakoumakos, B. C.'
'Rawn, C. J.'
'Ishii, Y.'

_publ_section_title
;
 Structure and thermal expansivity of tetrahydrofuran deuterate determined by
 neutron powder diffraction
 Sample: T = 7 K, host lattice
 Note: y(D7) corrected
;
_journal_name_full 'Journal of Physical Chemistry B'
_journal_page_first 6026
_journal_page_last 6031
_journal_paper_doi 10.1021/jp020513n
_journal_volume 107
_journal_year 2003
_chemical_formula_sum 'D2 O'
_chemical_name_common 'Tetrahydrofuran deuterate'
_space_group_IT_number 227
_symmetry_space_group_name_Hall '-F 4vw 2vw 3'
_symmetry_space_group_name_H-M 'F d -3 m :2'
_cell_angle_alpha 90
_cell_angle_beta 90
_cell_angle_gamma 90
_cell_length_a 17.103
_cell_length_b 17.103
_cell_length_c 17.103
_cell_formula_units_Z 136
_cell_volume 5002.843
_diffrn_ambient_temperature 7
_exptl_crystal_density_diffrn 0.904
_cod_original_cell_volume 5002.844
_cod_original_sg_symbol_H-M 'F d 3 m'
_cod_original_formula_sum 'O17 D34'
_cod_database_code 9012733

loop_
_symmetry_equiv_pos_as_xyz
x,y,z
x,1/2+y,1/2+z
1/2+x,y,1/2+z
1/2+x,1/2+y,z
3/4+z,1/2-x,1/4+y
3/4+z,-x,3/4+y
1/4+z,1/2-x,3/4+y
1/4+z,-x,1/4+y
3/4-y,1/2+z,1/4-x
3/4-y,+z,3/4-x
1/4-y,1/2+z,3/4-x
1/4-y,+z,1/4-x
3/4+x,1/2-y,1/4+z
3/4+x,-y,3/4+z
1/4+x,1/2-y,3/4+z
1/4+x,-y,1/4+z
3/4-z,1/2+x,1/4-y
3/4-z,+x,3/4-y
1/4-z,1/2+x,3/4-y
1/4-z,+x,1/4-y
3/4+y,1/2-z,1/4+x
3/4+y,-z,3/4+x
1/4+y,1/2-z,3/4+x
1/4+y,-z,1/4+x
3/4-x,1/2+y,1/4-z
3/4-x,+y,3/4-z
1/4-x,1/2+y,3/4-z
1/4-x,+y,1/4-z
1/2+x,3/4-z,1/4-y
1/2+x,1/4-z,3/4-y
+x,3/4-z,3/4-y
+x,1/4-z,1/4-y
1/2-z,3/4+y,1/4+x
1/2-z,1/4+y,3/4+x
-z,3/4+y,3/4+x
-z,1/4+y,1/4+x
1/2+y,3/4-x,1/4-z
1/2+y,1/4-x,3/4-z
+y,3/4-x,3/4-z
+y,1/4-x,1/4-z
1/2-x,3/4+z,1/4+y
1/2-x,1/4+z,3/4+y
-x,3/4+z,3/4+y
-x,1/4+z,1/4+y
1/2+z,3/4-y,1/4-x
1/2+z,1/4-y,3/4-x
+z,3/4-y,3/4-x
+z,1/4-y,1/4-x
1/2-y,3/4+x,1/4+z
1/2-y,1/4+x,3/4+z
-y,3/4+x,3/4+z
-y,1/4+x,1/4+z
x,1/2+z,1/2+y
x,+z,+y
1/2+x,1/2+z,+y
1/2+x,+z,1/2+y
-z,1/2-y,1/2-x
-z,-y,-x
1/2-z,1/2-y,-x
1/2-z,-y,1/2-x
y,1/2+x,1/2+z
y,+x,+z
1/2+y,1/2+x,+z
1/2+y,+x,1/2+z
-x,1/2-z,1/2-y
-x,-z,-y
1/2-x,1/2-z,-y
1/2-x,-z,1/2-y
z,1/2+y,1/2+x
z,+y,+x
1/2+z,1/2+y,+x
1/2+z,+y,1/2+x
-y,1/2-x,1/2-z
-y,-x,-z
1/2-y,1/2-x,-z
1/2-y,-x,1/2-z
3/4+z,1/4+x,1/2-y
3/4+z,3/4+x,-y
1/4+z,1/4+x,-y
1/4+z,3/4+x,1/2-y
3/4-y,1/4-z,1/2+x
3/4-y,3/4-z,+x
1/4-y,1/4-z,+x
1/4-y,3/4-z,1/2+x
3/4+x,1/4+y,1/2-z
3/4+x,3/4+y,-z
1/4+x,1/4+y,-z
1/4+x,3/4+y,1/2-z
3/4-z,1/4-x,1/2+y
3/4-z,3/4-x,+y
1/4-z,1/4-x,+y
1/4-z,3/4-x,1/2+y
3/4+y,1/4+z,1/2-x
3/4+y,3/4+z,-x
1/4+y,1/4+z,-x
1/4+y,3/4+z,1/2-x
3/4-x,1/4-y,1/2+z
3/4-x,3/4-y,+z
1/4-x,1/4-y,+z
1/4-x,3/4-y,1/2+z
-z,3/4+x,3/4+y
-z,1/4+x,1/4+y
1/2-z,3/4+x,1/4+y
1/2-z,1/4+x,3/4+y
y,3/4-z,3/4-x
y,1/4-z,1/4-x
1/2+y,3/4-z,1/4-x
1/2+y,1/4-z,3/4-x
-x,3/4+y,3/4+z
-x,1/4+y,1/4+z
1/2-x,3/4+y,1/4+z
1/2-x,1/4+y,3/4+z
z,3/4-x,3/4-y
z,1/4-x,1/4-y
1/2+z,3/4-x,1/4-y
1/2+z,1/4-x,3/4-y
-y,3/4+z,3/4+x
-y,1/4+z,1/4+x
1/2-y,3/4+z,1/4+x
1/2-y,1/4+z,3/4+x
x,3/4-y,3/4-z
x,1/4-y,1/4-z
1/2+x,3/4-y,1/4-z
1/2+x,1/4-y,3/4-z
1/4-x,1/2+z,3/4-y
1/4-x,+z,1/4-y
3/4-x,1/2+z,1/4-y
3/4-x,+z,3/4-y
1/4+z,1/2-y,3/4+x
1/4+z,-y,1/4+x
3/4+z,1/2-y,1/4+x
3/4+z,-y,3/4+x
1/4-y,1/2+x,3/4-z
1/4-y,+x,1/4-z
3/4-y,1/2+x,1/4-z
3/4-y,+x,3/4-z
1/4+x,1/2-z,3/4+y
1/4+x,-z,1/4+y
3/4+x,1/2-z,1/4+y
3/4+x,-z,3/4+y
1/4-z,1/2+y,3/4-x
1/4-z,+y,1/4-x
3/4-z,1/2+y,1/4-x
3/4-z,+y,3/4-x
1/4+y,1/2-x,3/4+z
1/4+y,-x,1/4+z
3/4+y,1/2-x,1/4+z
3/4+y,-x,3/4+z
3/4-x,3/4-z,y
3/4-x,1/4-z,1/2+y
1/4-x,3/4-z,1/2+y
1/4-x,1/4-z,y
3/4+z,3/4+y,-x
3/4+z,1/4+y,1/2-x
1/4+z,3/4+y,1/2-x
1/4+z,1/4+y,-x
3/4-y,3/4-x,z
3/4-y,1/4-x,1/2+z
1/4-y,3/4-x,1/2+z
1/4-y,1/4-x,z
3/4+x,3/4+z,-y
3/4+x,1/4+z,1/2-y
1/4+x,3/4+z,1/2-y
1/4+x,1/4+z,-y
3/4-z,3/4-y,x
3/4-z,1/4-y,1/2+x
1/4-z,3/4-y,1/2+x
1/4-z,1/4-y,x
3/4+y,3/4+x,-z
3/4+y,1/4+x,1/2-z
1/4+y,3/4+x,1/2-z
1/4+y,1/4+x,-z
-z,-x,-y
-z,1/2-x,1/2-y
1/2-z,-x,1/2-y
1/2-z,1/2-x,-y
y,z,x
y,1/2+z,1/2+x
1/2+y,z,1/2+x
1/2+y,1/2+z,x
-x,-y,-z
-x,1/2-y,1/2-z
1/2-x,-y,1/2-z
1/2-x,1/2-y,-z
z,x,y
z,1/2+x,1/2+y
1/2+z,x,1/2+y
1/2+z,1/2+x,y
-y,-z,-x
-y,1/2-z,1/2-x
1/2-y,-z,1/2-x
1/2-y,1/2-z,-x

loop_
_atom_site_label
_atom_site_fract_x
_atom_site_fract_y
_atom_site_fract_z
_atom_site_occupancy
_atom_site_U_iso_or_equiv
O1 0.12500 0.12500 0.12500 1.00000 0.01720
O2 0.21960 0.21960 0.21960 1.00000 0.01720
O3 0.18220 0.18220 0.37190 1.00000 0.01720
D4 0.18380 0.18380 0.18380 0.50000 0.01480
D5 0.16180 0.16180 0.16180 0.50000 0.01480
D6 0.20460 0.20460 0.27000 0.50000 0.01480
D7 0.19690 0.19690 0.31330 0.50000 0.01480
D8 0.14140 0.14140 0.36760 0.50000 0.01480
D9 -0.16470 -0.02100 0.14830 0.50000 0.01480

loop_
_cod_related_entry_id
_cod_related_entry_database
_cod_related_entry_code
1 ChemSpider 23004

_database_code_amcsd 0013155
